data_7157487
loop_
_publ_author_name
'Sreedharan, Ramdas'
'Rajeshwaran, Purushothaman'
'Panyam, Pradeep Kumar Reddy'
'Yadav, Saurabh'
'Nagaraja, C. M.'
'Gandhi, Thirumanavelan'

_publ_section_title
;
 Acylation of oxindoles using methyl/phenyl esters via the mixed Claisen
 condensation - an access to 3-alkylideneoxindoles.
;
_journal_issue 20
_journal_name_full 'Organic &amp; biomolecular chemistry'
_journal_page_first 3843
_journal_page_last 3847
_journal_paper_doi 10.1039/d0ob00789g
_journal_volume 18
_journal_year 2020
_chemical_formula_sum 'C17 H14 N O3'
_chemical_formula_weight 280.29
_space_group_crystal_system monoclinic
_space_group_IT_number 14
_space_group_name_Hall '-P 2ybc'
_space_group_name_H-M_alt 'P 1 21/c 1'
_atom_sites_solution_hydrogens geom
_audit_creation_method SHELXL-2014/7
_audit_update_record
;
2019-10-18 deposited with the CCDC.	2020-04-30 downloaded from the CCDC.
;
_cell_angle_alpha 90
_cell_angle_beta 109.1920(10)
_cell_angle_gamma 90
_cell_formula_units_Z 4
_cell_length_a 11.1312(4)
_cell_length_b 8.2115(4)
_cell_length_c 16.7219(7)
_cell_measurement_temperature 273(2)
_cell_volume 1443.50(11)
_computing_structure_refinement 'SHELXL-2014/7 (Sheldrick, 2014)'
_diffrn_ambient_temperature 273(2)
_diffrn_measured_fraction_theta_full 0.991
_diffrn_measured_fraction_theta_max 0.992
_diffrn_radiation_type MoK\a
_diffrn_radiation_wavelength 0.71073
_diffrn_reflns_av_R_equivalents 0.0597
_diffrn_reflns_av_unetI/netI 0.0443
_diffrn_reflns_Laue_measured_fraction_full 0.991
_diffrn_reflns_Laue_measured_fraction_max 0.992
_diffrn_reflns_limit_h_max 13
_diffrn_reflns_limit_h_min -13
_diffrn_reflns_limit_k_max 10
_diffrn_reflns_limit_k_min -10
_diffrn_reflns_limit_l_max 20
_diffrn_reflns_limit_l_min -18
_diffrn_reflns_number 14276
_diffrn_reflns_point_group_measured_fraction_full 0.991
_diffrn_reflns_point_group_measured_fraction_max 0.992
_diffrn_reflns_theta_full 25.242
_diffrn_reflns_theta_max 26.390
_diffrn_reflns_theta_min 2.579
_exptl_absorpt_coefficient_mu 0.089
_exptl_crystal_density_diffrn 1.290
_exptl_crystal_F_000 588
_refine_diff_density_max 0.469
_refine_diff_density_min -0.187
_refine_diff_density_rms 0.041
_refine_ls_extinction_method none
_refine_ls_goodness_of_fit_ref 1.058
_refine_ls_hydrogen_treatment constr
_refine_ls_matrix_type full
_refine_ls_number_parameters 190
_refine_ls_number_reflns 2941
_refine_ls_number_restraints 0
_refine_ls_restrained_S_all 1.058
_refine_ls_R_factor_all 0.0686
_refine_ls_R_factor_gt 0.0607
_refine_ls_shift/su_max 0.000
_refine_ls_shift/su_mean 0.000
_refine_ls_structure_factor_coef Fsqd
_refine_ls_weighting_details 'w=1/[\s^2^(Fo^2^)+(0.0954P)^2^+0.4481P] where P=(Fo^2^+2Fc^2^)/3'
_refine_ls_weighting_scheme calc
_refine_ls_wR_factor_gt 0.1766
_refine_ls_wR_factor_ref 0.1844
_reflns_Friedel_coverage 0.000
_reflns_number_gt 2496
_reflns_number_total 2941
_reflns_threshold_expression 'I > 2\s(I)'
_cod_data_source_file d0ob00789g2.cif
_cod_data_source_block shelx_CCDC1
_cod_depositor_comments 'Adding full bibliography for 7157486--7157487.cif.'
_cod_original_sg_symbol_H-M 'P 21/c'
_cod_database_code 7157487
_shelx_shelxl_version_number 2014/7
_shelx_space_group_comment
;
The symmetry employed for this shelxl refinement is uniquely defined
by the following loop, which should always be used as a source of
symmetry information in preference to the above space-group names.
They are only intended as comments.
;

loop_
_space_group_symop_operation_xyz
'x, y, z'
'-x, y+1/2, -z+1/2'
'-x, -y, -z'
'x, -y-1/2, z-1/2'

loop_
_atom_site_label
_atom_site_type_symbol
_atom_site_fract_x
_atom_site_fract_y
_atom_site_fract_z
_atom_site_U_iso_or_equiv
_atom_site_adp_type
_atom_site_occupancy
_atom_site_site_symmetry_order
_atom_site_calc_flag
_atom_site_refinement_flags_posn
_atom_site_refinement_flags_adp
_atom_site_refinement_flags_occupancy
_atom_site_disorder_assembly
_atom_site_disorder_group
O2 O 0.95508(15) 0.09757(18) 0.61773(10) 0.0628(4) Uani 1 1 d . . . . .
O3 O 0.79361(16) 0.34374(17) 0.67930(10) 0.0719(5) Uani 1 1 d . . . . .
O1 O 0.85268(17) -0.0627(2) 0.47251(10) 0.0696(5) Uani 1 1 d . . . . .
N1 N 0.66240(18) -0.1862(2) 0.46493(10) 0.0606(5) Uani 1 1 d . . . . .
C4 C 0.64812(17) -0.1200(2) 0.59428(11) 0.0468(4) Uani 1 1 d . . . . .
C10 C 0.85777(18) 0.0405(2) 0.64001(12) 0.0463(4) Uani 1 1 d . . . . .
C5 C 0.5868(2) -0.1991(2) 0.51734(12) 0.0555(5) Uani 1 1 d . . . . .
C11 C 0.86468(17) 0.0839(2) 0.72764(11) 0.0461(4) Uani 1 1 d . . . . .
C3 C 0.76540(18) -0.0532(2) 0.58748(11) 0.0451(4) Uani 1 1 d . . . . .
C16 C 0.83521(17) 0.2407(2) 0.74677(13) 0.0517(5) Uani 1 1 d . . . . .
C2 C 0.7692(2) -0.0972(2) 0.50370(12) 0.0524(5) Uani 1 1 d . . . . .
C9 C 0.5899(2) -0.1180(3) 0.65614(14) 0.0589(5) Uani 1 1 d . . . . .
H9 H 0.6286 -0.0666 0.7078 0.071 Uiso 1 1 calc R U . . .
C12 C 0.9039(2) -0.0300(3) 0.79098(13) 0.0592(5) Uani 1 1 d . . . . .
H12 H 0.9218 -0.1353 0.7778 0.071 Uiso 1 1 calc R U . . .
C6 C 0.4709(2) -0.2736(3) 0.50088(17) 0.0743(7) Uani 1 1 d . . . . .
H6 H 0.4315 -0.3253 0.4494 0.089 Uiso 1 1 calc R U . . .
C8 C 0.4729(2) -0.1942(3) 0.63955(18) 0.0759(7) Uani 1 1 d . . . . .
H8 H 0.4334 -0.1945 0.6807 0.091 Uiso 1 1 calc R U . . .
C15 C 0.8485(2) 0.2800(3) 0.83015(15) 0.0671(6) Uani 1 1 d . . . . .
H15 H 0.8288 0.3843 0.8436 0.080 Uiso 1 1 calc R U . . .
C7 C 0.4145(2) -0.2695(4) 0.5629(2) 0.0847(8) Uani 1 1 d . . . . .
H7 H 0.3355 -0.3184 0.5529 0.102 Uiso 1 1 calc R U . . .
C14 C 0.8905(2) 0.1652(4) 0.89239(15) 0.0774(7) Uani 1 1 d . . . . .
H14 H 0.9012 0.1934 0.9482 0.093 Uiso 1 1 calc R U . . .
C13 C 0.9173(3) 0.0087(3) 0.87402(15) 0.0754(7) Uani 1 1 d . . . . .
H13 H 0.9438 -0.0694 0.9165 0.090 Uiso 1 1 calc R U . . .
C1 C 0.6290(3) -0.2493(4) 0.37900(15) 0.0867(9) Uani 1 1 d . . . . .
H1A H 0.5502 -0.3079 0.3651 0.130 Uiso 1 1 calc R U . . .
H1B H 0.6199 -0.1605 0.3401 0.130 Uiso 1 1 calc R U . . .
H1C H 0.6948 -0.3212 0.3751 0.130 Uiso 1 1 calc R U . . .
C17 C 0.7632(3) 0.5064(3) 0.6943(2) 0.0981(10) Uani 1 1 d . . . . .
H17A H 0.7354 0.5650 0.6417 0.147 Uiso 1 1 calc R U . . .
H17B H 0.6965 0.5058 0.7188 0.147 Uiso 1 1 calc R U . . .
H17C H 0.8372 0.5584 0.7324 0.147 Uiso 1 1 calc R U . . .

loop_
_atom_site_aniso_label
_atom_site_aniso_U_11
_atom_site_aniso_U_22
_atom_site_aniso_U_33
_atom_site_aniso_U_23
_atom_site_aniso_U_13
_atom_site_aniso_U_12
O2 0.0695(9) 0.0580(8) 0.0692(9) -0.0040(7) 0.0340(8) -0.0122(7)
O3 0.0826(11) 0.0433(8) 0.0749(10) -0.0026(7) 0.0055(8) 0.0142(7)
O1 0.0916(11) 0.0732(10) 0.0543(9) 0.0029(7) 0.0378(8) -0.0037(8)
N1 0.0797(12) 0.0558(10) 0.0408(9) -0.0031(7) 0.0122(8) -0.0014(8)
C4 0.0499(10) 0.0407(9) 0.0452(9) 0.0069(7) 0.0092(8) 0.0067(7)
C10 0.0530(10) 0.0376(8) 0.0500(10) 0.0034(7) 0.0190(8) 0.0043(7)
C5 0.0608(11) 0.0454(10) 0.0506(11) 0.0058(8) 0.0051(9) 0.0027(8)
C11 0.0431(9) 0.0445(9) 0.0484(10) -0.0053(7) 0.0120(7) 0.0006(7)
C3 0.0551(10) 0.0398(9) 0.0398(9) 0.0040(7) 0.0147(7) 0.0050(7)
C16 0.0419(9) 0.0467(10) 0.0593(11) -0.0099(8) 0.0070(8) 0.0022(7)
C2 0.0693(12) 0.0441(9) 0.0431(10) 0.0047(7) 0.0174(9) 0.0041(8)
C9 0.0555(11) 0.0630(12) 0.0582(12) 0.0091(10) 0.0184(9) 0.0095(9)
C12 0.0685(13) 0.0547(11) 0.0522(11) 0.0018(9) 0.0168(9) 0.0101(9)
C6 0.0647(14) 0.0654(14) 0.0741(15) 0.0001(12) -0.0025(12) -0.0070(11)
C8 0.0548(12) 0.0872(17) 0.0889(17) 0.0173(14) 0.0281(12) 0.0061(12)
C15 0.0569(12) 0.0686(14) 0.0706(14) -0.0294(11) 0.0141(10) 0.0042(10)
C7 0.0530(13) 0.0836(18) 0.107(2) 0.0147(16) 0.0114(14) -0.0079(12)
C14 0.0760(15) 0.101(2) 0.0492(12) -0.0165(12) 0.0131(11) 0.0077(14)
C13 0.0836(16) 0.0865(17) 0.0500(12) 0.0041(11) 0.0136(11) 0.0116(13)
C1 0.124(2) 0.0777(17) 0.0486(12) -0.0160(12) 0.0146(13) -0.0038(15)
C17 0.100(2) 0.0481(13) 0.117(2) -0.0095(14) -0.0037(17) 0.0222(13)

loop_
_atom_type_symbol
_atom_type_description
_atom_type_scat_dispersion_real
_atom_type_scat_dispersion_imag
_atom_type_scat_source
C C 0.0033 0.0016 'International Tables Vol C Tables 4.2.6.8 and 6.1.1.4'
H H 0.0000 0.0000 'International Tables Vol C Tables 4.2.6.8 and 6.1.1.4'
N N 0.0061 0.0033 'International Tables Vol C Tables 4.2.6.8 and 6.1.1.4'
O O 0.0106 0.0060 'International Tables Vol C Tables 4.2.6.8 and 6.1.1.4'

loop_
_geom_angle_atom_site_label_1
_geom_angle_atom_site_label_2
_geom_angle_atom_site_label_3
_geom_angle
_geom_angle_site_symmetry_1
_geom_angle_site_symmetry_3
_geom_angle_publ_flag
C16 O3 C17 118.3(2) . . ?
C2 N1 C5 110.55(16) . . ?
C2 N1 C1 124.0(2) . . ?
C5 N1 C1 125.3(2) . . ?
C9 C4 C5 118.88(19) . . ?
C9 C4 C3 134.77(18) . . ?
C5 C4 C3 106.35(16) . . ?
O2 C10 C3 122.01(17) . . ?
O2 C10 C11 113.94(16) . . ?
C3 C10 C11 124.01(17) . . ?
C6 C5 C4 122.2(2) . . ?
C6 C5 N1 128.7(2) . . ?
C4 C5 N1 109.09(17) . . ?
C12 C11 C16 119.48(18) . . ?
C12 C11 C10 119.90(16) . . ?
C16 C11 C10 120.60(17) . . ?
C10 C3 C4 132.40(17) . . ?
C10 C3 C2 120.56(17) . . ?
C4 C3 C2 106.94(16) . . ?
O3 C16 C15 125.50(19) . . ?
O3 C16 C11 115.18(17) . . ?
C15 C16 C11 119.32(19) . . ?
O1 C2 N1 125.42(18) . . ?
O1 C2 C3 127.54(19) . . ?
N1 C2 C3 107.04(17) . . ?
C8 C9 C4 118.9(2) . . ?
C11 C12 C13 121.4(2) . . ?
C5 C6 C7 118.0(2) . . ?
C7 C8 C9 120.9(2) . . ?
C14 C15 C16 120.0(2) . . ?
C8 C7 C6 121.2(2) . . ?
C15 C14 C13 121.3(2) . . ?
C14 C13 C12 118.6(2) . . ?

loop_
_geom_bond_atom_site_label_1
_geom_bond_atom_site_label_2
_geom_bond_distance
_geom_bond_site_symmetry_2
_geom_bond_publ_flag
O2 C10 1.341(2) . ?
O3 C16 1.364(3) . ?
O3 C17 1.420(3) . ?
O1 C2 1.239(3) . ?
N1 C2 1.364(3) . ?
N1 C5 1.404(3) . ?
N1 C1 1.456(3) . ?
C4 C9 1.390(3) . ?
C4 C5 1.402(3) . ?
C4 C3 1.454(3) . ?
C10 C3 1.352(3) . ?
C10 C11 1.485(3) . ?
C5 C6 1.372(3) . ?
C11 C12 1.372(3) . ?
C11 C16 1.392(3) . ?
C3 C2 1.461(3) . ?
C16 C15 1.391(3) . ?
C9 C8 1.388(3) . ?
C12 C13 1.384(3) . ?
C6 C7 1.379(4) . ?
C8 C7 1.378(4) . ?
C15 C14 1.368(4) . ?
C14 C13 1.376(4) . ?

loop_
_geom_torsion_atom_site_label_1
_geom_torsion_atom_site_label_2
_geom_torsion_atom_site_label_3
_geom_torsion_atom_site_label_4
_geom_torsion
_geom_torsion_site_symmetry_1
_geom_torsion_site_symmetry_2
_geom_torsion_site_symmetry_3
_geom_torsion_site_symmetry_4
_geom_torsion_publ_flag
C9 C4 C5 C6 0.4(3) . . . . ?
C3 C4 C5 C6 -178.56(19) . . . . ?
C9 C4 C5 N1 -179.85(16) . . . . ?
C3 C4 C5 N1 1.1(2) . . . . ?
C2 N1 C5 C6 177.8(2) . . . . ?
C1 N1 C5 C6 1.4(4) . . . . ?
C2 N1 C5 C4 -1.9(2) . . . . ?
C1 N1 C5 C4 -178.2(2) . . . . ?
O2 C10 C11 C12 -102.4(2) . . . . ?
C3 C10 C11 C12 75.2(2) . . . . ?
O2 C10 C11 C16 75.8(2) . . . . ?
C3 C10 C11 C16 -106.7(2) . . . . ?
O2 C10 C3 C4 -175.40(17) . . . . ?
C11 C10 C3 C4 7.3(3) . . . . ?
O2 C10 C3 C2 0.5(3) . . . . ?
C11 C10 C3 C2 -176.79(16) . . . . ?
C9 C4 C3 C10 -2.5(4) . . . . ?
C5 C4 C3 C10 176.25(19) . . . . ?
C9 C4 C3 C2 -178.9(2) . . . . ?
C5 C4 C3 C2 -0.09(19) . . . . ?
C17 O3 C16 C15 1.4(3) . . . . ?
C17 O3 C16 C11 -179.3(2) . . . . ?
C12 C11 C16 O3 -178.14(18) . . . . ?
C10 C11 C16 O3 3.7(3) . . . . ?
C12 C11 C16 C15 1.3(3) . . . . ?
C10 C11 C16 C15 -176.89(18) . . . . ?
C5 N1 C2 O1 -178.63(19) . . . . ?
C1 N1 C2 O1 -2.2(3) . . . . ?
C5 N1 C2 C3 1.8(2) . . . . ?
C1 N1 C2 C3 178.2(2) . . . . ?
C10 C3 C2 O1 2.5(3) . . . . ?
C4 C3 C2 O1 179.38(19) . . . . ?
C10 C3 C2 N1 -177.87(16) . . . . ?
C4 C3 C2 N1 -1.0(2) . . . . ?
C5 C4 C9 C8 -0.1(3) . . . . ?
C3 C4 C9 C8 178.5(2) . . . . ?
C16 C11 C12 C13 -1.3(3) . . . . ?
C10 C11 C12 C13 176.8(2) . . . . ?
C4 C5 C6 C7 -0.1(3) . . . . ?
N1 C5 C6 C7 -179.8(2) . . . . ?
C4 C9 C8 C7 -0.6(3) . . . . ?
O3 C16 C15 C14 179.5(2) . . . . ?
C11 C16 C15 C14 0.2(3) . . . . ?
C9 C8 C7 C6 0.9(4) . . . . ?
C5 C6 C7 C8 -0.6(4) . . . . ?
C16 C15 C14 C13 -1.7(4) . . . . ?
C15 C14 C13 C12 1.6(4) . . . . ?
C11 C12 C13 C14 -0.1(4) . . . . ?
